data_4503245
loop_
_publ_author_name
'Metrangolo, Pierangelo'
'Meyer, Franck'
'Pilati, Tullio'
'Proserpio, Davide M.'
'Resnati, Giuseppe'

_publ_section_title
;
 Dendrimeric Tectons in Halogen Bonding-Based Crystal Engineering
;
_journal_issue 2
_journal_name_full 'Crystal Growth &amp; Design'
_journal_page_first 654
_journal_paper_doi 10.1021/cg700870t
_journal_volume 8
_journal_year 2008
_chemical_formula_moiety 'C40 H36 F16 I4 N6'
_chemical_formula_sum 'C40 H36 F16 I4 N6'
_chemical_formula_weight 1412.35
_chemical_name_systematic
; 
 ? 
;
_space_group_IT_number 14
_symmetry_cell_setting monoclinic
_symmetry_space_group_name_Hall '-P 2yn'
_symmetry_space_group_name_H-M 'P 1 21/n 1'
_atom_sites_solution_hydrogens geom
_atom_sites_solution_primary direct
_atom_sites_solution_secondary difmap
_audit_creation_method SHELXL-97
_cell_angle_alpha 90.00
_cell_angle_beta 111.28(2)
_cell_angle_gamma 90.00
_cell_formula_units_Z 2
_cell_length_a 14.246(2)
_cell_length_b 11.5917(17)
_cell_length_c 15.810(2)
_cell_measurement_reflns_used 7170
_cell_measurement_temperature 295(2)
_cell_measurement_theta_max 24.860
_cell_measurement_theta_min 2.411
_cell_volume 2432.8(7)
_computing_cell_refinement 'Bruker SMART, 1997'
_computing_data_collection 'Bruker SMART, 1997'
_computing_data_reduction 'Bruker SAINT, 1997'
_computing_molecular_graphics 'ORTEPIII (Burnett & Johnson,1996)'
_computing_publication_material 'SHELXL-97 (Sheldrick, 1997)'
_computing_structure_refinement 'SHELXL-97 (Sheldrick, 1997)'
_computing_structure_solution
;
M.C. Burla, M. Camalli, B. Carrozzini, G.L. Cascarano, C. Giacovazzo,
G. Polidori, R. Spagna (2003).
SIR2002: the program. J. Appl. Cryst. 36,1103
;
_diffrn_ambient_temperature 295(2)
_diffrn_measured_fraction_theta_full 0.999
_diffrn_measured_fraction_theta_max 0.999
_diffrn_measurement_device_type 'Bruker SMART APEX'
_diffrn_measurement_method 'phi and omega scans'
_diffrn_radiation_monochromator graphite
_diffrn_radiation_source 'fine-focus sealed tube'
_diffrn_radiation_type MoK\a
_diffrn_radiation_wavelength 0.71073
_diffrn_reflns_av_R_equivalents 0.0316
_diffrn_reflns_av_sigmaI/netI 0.0213
_diffrn_reflns_limit_h_max 20
_diffrn_reflns_limit_h_min -20
_diffrn_reflns_limit_k_max 16
_diffrn_reflns_limit_k_min -16
_diffrn_reflns_limit_l_max 22
_diffrn_reflns_limit_l_min -22
_diffrn_reflns_number 7128
_diffrn_reflns_theta_full 30.06
_diffrn_reflns_theta_max 30.06
_diffrn_reflns_theta_min 1.65
_diffrn_standards_decay_% 0.0
_exptl_absorpt_coefficient_mu 2.659
_exptl_absorpt_correction_T_max 0.7788
_exptl_absorpt_correction_T_min 0.6519
_exptl_absorpt_correction_type multi-scan
_exptl_absorpt_process_details 'SADABS, Bruker, 1997'
_exptl_crystal_colour colourless
_exptl_crystal_density_diffrn 1.928
_exptl_crystal_density_method 'not measured'
_exptl_crystal_description prism
_exptl_crystal_F_000 1348
_exptl_crystal_size_max 0.32
_exptl_crystal_size_mid 0.13
_exptl_crystal_size_min 0.10
_refine_diff_density_max 0.793
_refine_diff_density_min -0.889
_refine_diff_density_rms 0.052
_refine_ls_extinction_method none
_refine_ls_goodness_of_fit_ref 0.962
_refine_ls_hydrogen_treatment mixed
_refine_ls_matrix_type full
_refine_ls_number_parameters 322
_refine_ls_number_reflns 7128
_refine_ls_number_restraints 2
_refine_ls_restrained_S_all 0.963
_refine_ls_R_factor_all 0.0553
_refine_ls_R_factor_gt 0.0320
_refine_ls_shift/su_max 0.001
_refine_ls_shift/su_mean 0.000
_refine_ls_structure_factor_coef Fsqd
_refine_ls_weighting_details 'w=1/[\s^2^(Fo^2^)+(0.0520P)^2^] where P=(Fo^2^+2Fc^2^)/3'
_refine_ls_weighting_scheme calc
_refine_ls_wR_factor_gt 0.0893
_refine_ls_wR_factor_ref 0.0948
_reflns_number_gt 4275
_reflns_number_total 7128
_reflns_threshold_expression >2\s(I)
_cod_data_source_file cg700870t-file003.cif
_cod_data_source_block re115
_cod_depositor_comments
;
The following automatic conversions were performed:

'_symmetry_cell_setting' value 'Monoclinic' changed to 'monoclinic'
according to /home/saulius/struct/CIF-dictionaries/cif_core.dic
dictionary named 'cif_core.dic' version 2.4.1 from 2010-06-29.

Automatic conversion script
Id: cif_fix_values 1715 2011-07-08 13:25:40Z adriana 
;
_cod_original_cell_volume 2432.8(6)
_cod_original_sg_symbol_H-M 'P 21/n'
_cod_database_code 4503245

loop_
_symmetry_equiv_pos_as_xyz
'x, y, z'
'-x+1/2, y+1/2, -z+1/2'
'-x, -y, -z'
'x-1/2, -y-1/2, z-1/2'

loop_
_atom_site_label
_atom_site_type_symbol
_atom_site_fract_x
_atom_site_fract_y
_atom_site_fract_z
_atom_site_U_iso_or_equiv
_atom_site_adp_type
_atom_site_occupancy
_atom_site_symmetry_multiplicity
_atom_site_calc_flag
_atom_site_refinement_flags
I1 I 0.732495(17) -0.203647(17) 0.516239(15) 0.10033(10) Uani 1 1 d .
I2 I 1.16838(2) 0.58500(4) 0.487014(18) 0.15952(18) Uani 1 1 d .
F1 F 0.65192(10) 0.23377(11) 0.40671(11) 0.0826(4) Uani 1 1 d .
F2 F 0.77237(11) 0.06364(13) 0.49667(10) 0.0870(4) Uani 1 1 d .
F3 F 0.49375(15) -0.18610(14) 0.41353(18) 0.1236(7) Uani 1 1 d .
F4 F 0.37587(11) -0.01986(14) 0.32275(17) 0.1299(8) Uani 1 1 d .
F5 F 0.90489(16) 0.29941(14) 0.25151(18) 0.1233(7) Uani 1 1 d .
F6 F 1.08300(16) 0.3530(2) 0.3691(2) 0.1699(12) Uani 1 1 d .
F7 F 0.96237(18) 0.72142(18) 0.40353(17) 0.1300(7) Uani 1 1 d .
F8 F 0.78603(13) 0.67134(15) 0.28265(15) 0.1120(6) Uani 1 1 d .
C1 C 0.4894(2) 0.45993(19) 0.46017(16) 0.0705(6) Uani 1 1 d .
H3A H 0.4258 0.4209 0.4491 0.120(11) Uiso 1 1 calc R
H3B H 0.5418 0.4018 0.4745 0.119(11) Uiso 1 1 calc R
C2 C 0.48459(18) 0.52422(19) 0.37478(15) 0.0643(5) Uani 1 1 d .
H2A H 0.4342 0.5846 0.3621 0.064(6) Uiso 1 1 calc R
H2B H 0.5492 0.5606 0.3852 0.084(8) Uiso 1 1 calc R
N3 N 0.45967(12) 0.44773(14) 0.29538(12) 0.0559(4) Uani 1 1 d .
C4 C 0.35069(16) 0.4282(2) 0.25355(17) 0.0664(5) Uani 1 1 d .
H4A H 0.3205 0.4916 0.2127 0.054(5) Uiso 1 1 calc R
H4B H 0.3221 0.4281 0.3007 0.068(6) Uiso 1 1 calc R
C5 C 0.32366(17) 0.3160(2) 0.20133(17) 0.0698(6) Uani 1 1 d .
H5A H 0.2519 0.3162 0.1663 0.082(7) Uiso 1 1 calc R
H5B H 0.3583 0.3131 0.1587 0.086(8) Uiso 1 1 calc R
C6 C 0.34856(16) 0.2093(2) 0.25774(17) 0.0666(6) Uani 1 1 d .
H6A H 0.3125 0.2093 0.2993 0.071(7) Uiso 1 1 calc R
H6B H 0.3276 0.1421 0.2189 0.080(7) Uiso 1 1 calc R
N7 N 0.45724(14) 0.20377(16) 0.30912(15) 0.0691(5) Uani 1 1 d D
H7 H 0.4920(15) 0.2651(15) 0.3215(14) 0.053(6) Uiso 1 1 d D
C8 C 0.50837(16) 0.11611(18) 0.35899(16) 0.0599(5) Uani 1 1 d .
C9 C 0.61191(16) 0.12906(17) 0.40859(14) 0.0577(5) Uani 1 1 d .
C10 C 0.67374(17) 0.04096(19) 0.45635(15) 0.0639(5) Uani 1 1 d .
C11 C 0.6364(2) -0.0674(2) 0.45814(18) 0.0717(6) Uani 1 1 d .
C12 C 0.5356(2) -0.0823(2) 0.4120(2) 0.0801(7) Uani 1 1 d .
C13 C 0.47464(18) 0.0043(2) 0.3662(2) 0.0766(7) Uani 1 1 d .
C14 C 0.50005(16) 0.4920(2) 0.22841(15) 0.0644(5) Uani 1 1 d .
H14A H 0.4912 0.5750 0.2235 0.079(7) Uiso 1 1 calc R
H14B H 0.4627 0.4587 0.1695 0.110(10) Uiso 1 1 calc R
C15 C 0.61044(16) 0.4635(2) 0.25481(16) 0.0661(5) Uani 1 1 d .
H15A H 0.6201 0.3815 0.2671 0.069(7) Uiso 1 1 calc R
H15B H 0.6485 0.5045 0.3102 0.090(8) Uiso 1 1 calc R
C16 C 0.65083(17) 0.4954(2) 0.18149(16) 0.0710(6) Uani 1 1 d .
H16A H 0.6046 0.4675 0.1235 0.074(7) Uiso 1 1 calc R
H16B H 0.6539 0.5787 0.1779 0.086(8) Uiso 1 1 calc R
N17 N 0.74919(15) 0.4485(2) 0.19754(15) 0.0737(5) Uani 1 1 d D
H17 H 0.755(2) 0.3747(17) 0.186(2) 0.097(10) Uiso 1 1 d D
C18 C 0.83637(16) 0.4819(2) 0.26326(16) 0.0629(5) Uani 1 1 d .
C19 C 0.9185(2) 0.4055(2) 0.2893(2) 0.0823(7) Uani 1 1 d .
C20 C 1.0097(2) 0.4349(3) 0.3516(3) 0.1029(10) Uani 1 1 d .
C21 C 1.0289(2) 0.5392(3) 0.3933(2) 0.0974(10) Uani 1 1 d .
C22 C 0.9498(2) 0.6183(3) 0.36762(19) 0.0898(8) Uani 1 1 d .
C23 C 0.85862(19) 0.5881(2) 0.30407(18) 0.0739(6) Uani 1 1 d .

loop_
_atom_site_aniso_label
_atom_site_aniso_U_11
_atom_site_aniso_U_22
_atom_site_aniso_U_33
_atom_site_aniso_U_23
_atom_site_aniso_U_13
_atom_site_aniso_U_12
I1 0.11601(18) 0.08546(14) 0.10713(17) 0.03554(10) 0.04960(13) 0.03449(11)
I2 0.09855(19) 0.2348(4) 0.10146(19) 0.0684(2) -0.01607(13) -0.0666(2)
F1 0.0658(8) 0.0584(7) 0.1052(10) -0.0031(7) 0.0090(7) -0.0129(6)
F2 0.0682(9) 0.0880(10) 0.0831(9) -0.0025(7) 0.0015(7) 0.0079(7)
F3 0.1040(13) 0.0593(8) 0.215(2) 0.0218(11) 0.0672(14) -0.0069(8)
F4 0.0570(8) 0.0711(10) 0.240(2) 0.0161(12) 0.0281(11) -0.0148(7)
F5 0.1092(13) 0.0713(10) 0.191(2) 0.0020(11) 0.0559(14) 0.0128(9)
F6 0.0850(13) 0.1385(19) 0.245(3) 0.067(2) 0.0103(15) 0.0333(13)
F7 0.1298(16) 0.1080(14) 0.1393(17) -0.0300(12) 0.0334(13) -0.0342(12)
F8 0.0878(11) 0.0809(9) 0.1611(17) -0.0136(11) 0.0376(11) 0.0185(8)
C1 0.0877(16) 0.0598(12) 0.0709(14) -0.0164(10) 0.0372(12) -0.0077(12)
C2 0.0696(13) 0.0550(11) 0.0752(14) -0.0091(10) 0.0345(11) -0.0064(10)
N3 0.0500(9) 0.0585(9) 0.0624(10) -0.0054(7) 0.0242(8) 0.0027(7)
C4 0.0497(11) 0.0687(13) 0.0795(15) -0.0040(11) 0.0220(11) 0.0047(9)
C5 0.0473(11) 0.0781(14) 0.0756(14) -0.0080(11) 0.0121(10) 0.0011(10)
C6 0.0448(10) 0.0694(13) 0.0797(15) -0.0092(11) 0.0156(10) -0.0047(9)
N7 0.0495(9) 0.0550(10) 0.0938(14) -0.0021(9) 0.0152(9) -0.0037(8)
C8 0.0547(11) 0.0533(11) 0.0757(14) -0.0069(9) 0.0285(10) -0.0037(9)
C9 0.0594(11) 0.0529(10) 0.0596(11) -0.0053(9) 0.0201(9) -0.0035(9)
C10 0.0625(13) 0.0664(13) 0.0596(12) -0.0019(10) 0.0183(10) 0.0031(10)
C11 0.0806(16) 0.0634(13) 0.0790(15) 0.0102(11) 0.0385(13) 0.0103(11)
C12 0.0804(17) 0.0587(13) 0.110(2) 0.0086(12) 0.0454(15) -0.0006(11)
C13 0.0581(12) 0.0563(12) 0.118(2) 0.0019(12) 0.0350(13) -0.0063(10)
C14 0.0579(12) 0.0699(13) 0.0651(13) 0.0050(11) 0.0221(10) 0.0018(10)
C15 0.0562(12) 0.0807(15) 0.0650(13) 0.0126(11) 0.0263(10) 0.0060(10)
C16 0.0574(12) 0.0897(17) 0.0711(15) 0.0068(12) 0.0295(11) -0.0009(11)
N17 0.0600(11) 0.0810(14) 0.0840(14) -0.0033(11) 0.0308(10) -0.0016(10)
C18 0.0587(12) 0.0643(12) 0.0714(13) 0.0125(10) 0.0306(11) -0.0013(9)
C19 0.0713(16) 0.0658(14) 0.108(2) 0.0228(14) 0.0304(15) 0.0051(11)
C20 0.0723(18) 0.099(2) 0.122(3) 0.047(2) 0.0167(17) 0.0076(16)
C21 0.0761(18) 0.112(2) 0.0853(19) 0.0397(17) 0.0072(14) -0.0189(17)
C22 0.098(2) 0.0901(19) 0.0765(17) 0.0056(14) 0.0259(15) -0.0276(17)
C23 0.0638(14) 0.0756(15) 0.0836(16) 0.0134(12) 0.0282(12) 0.0009(11)

loop_
_atom_type_symbol
_atom_type_description
_atom_type_scat_dispersion_real
_atom_type_scat_dispersion_imag
_atom_type_scat_source
C C 0.0033 0.0016 'International Tables Vol C Tables 4.2.6.8 and 6.1.1.4'
H H 0.0000 0.0000 'International Tables Vol C Tables 4.2.6.8 and 6.1.1.4'
N N 0.0061 0.0033 'International Tables Vol C Tables 4.2.6.8 and 6.1.1.4'
F F 0.0171 0.0103 'International Tables Vol C Tables 4.2.6.8 and 6.1.1.4'
I I -0.4742 1.8119 'International Tables Vol C Tables 4.2.6.8 and 6.1.1.4'

loop_
_geom_angle_atom_site_label_1
_geom_angle_atom_site_label_2
_geom_angle_atom_site_label_3
_geom_angle
_geom_angle_site_symmetry_1
C1 C1 C2 111.8(2) 3_666
C1 C1 H3A 109.3 3_666
C2 C1 H3A 109.3 .
C1 C1 H3B 109.3 3_666
C2 C1 H3B 109.3 .
H3A C1 H3B 107.9 .
N3 C2 C1 112.40(17) .
N3 C2 H2A 109.1 .
C1 C2 H2A 109.1 .
N3 C2 H2B 109.1 .
C1 C2 H2B 109.1 .
H2A C2 H2B 107.9 .
C4 N3 C14 110.86(18) .
C4 N3 C2 111.46(17) .
C14 N3 C2 111.59(16) .
N3 C4 C5 113.39(18) .
N3 C4 H4A 108.9 .
C5 C4 H4A 108.9 .
N3 C4 H4B 108.9 .
C5 C4 H4B 108.9 .
H4A C4 H4B 107.7 .
C6 C5 C4 115.4(2) .
C6 C5 H5A 108.4 .
C4 C5 H5A 108.4 .
C6 C5 H5B 108.4 .
C4 C5 H5B 108.4 .
H5A C5 H5B 107.5 .
N7 C6 C5 110.01(18) .
N7 C6 H6A 109.7 .
C5 C6 H6A 109.7 .
N7 C6 H6B 109.7 .
C5 C6 H6B 109.7 .
H6A C6 H6B 108.2 .
C8 N7 C6 127.11(19) .
C8 N7 H7 110.8(14) .
C6 N7 H7 120.2(14) .
N7 C8 C13 128.7(2) .
N7 C8 C9 119.19(19) .
C13 C8 C9 112.0(2) .
F1 C9 C10 119.21(19) .
F1 C9 C8 116.82(18) .
C10 C9 C8 123.95(19) .
F2 C10 C11 121.2(2) .
F2 C10 C9 117.7(2) .
C11 C10 C9 121.0(2) .
C12 C11 C10 116.5(2) .
C12 C11 I1 122.56(18) .
C10 C11 I1 120.6(2) .
F3 C12 C13 118.0(3) .
F3 C12 C11 119.3(2) .
C13 C12 C11 122.6(2) .
C12 C13 F4 117.8(2) .
C12 C13 C8 123.9(2) .
F4 C13 C8 118.3(2) .
N3 C14 C15 111.42(17) .
N3 C14 H14A 109.3 .
C15 C14 H14A 109.3 .
N3 C14 H14B 109.3 .
C15 C14 H14B 109.3 .
H14A C14 H14B 108.0 .
C14 C15 C16 112.44(19) .
C14 C15 H15A 109.1 .
C16 C15 H15A 109.1 .
C14 C15 H15B 109.1 .
C16 C15 H15B 109.1 .
H15A C15 H15B 107.8 .
N17 C16 C15 112.9(2) .
N17 C16 H16A 109.0 .
C15 C16 H16A 109.0 .
N17 C16 H16B 109.0 .
C15 C16 H16B 109.0 .
H16A C16 H16B 107.8 .
C18 N17 C16 126.2(2) .
C18 N17 H17 108(2) .
C16 N17 H17 119(2) .
N17 C18 C23 127.5(2) .
N17 C18 C19 118.6(2) .
C23 C18 C19 113.7(2) .
F5 C19 C20 119.7(3) .
F5 C19 C18 118.3(2) .
C20 C19 C18 122.0(3) .
C21 C20 C19 123.2(3) .
C21 C20 F6 121.1(3) .
C19 C20 F6 115.7(3) .
C20 C21 C22 116.5(3) .
C20 C21 I2 123.3(3) .
C22 C21 I2 120.2(3) .
F7 C22 C23 119.8(3) .
F7 C22 C21 120.4(3) .
C23 C22 C21 119.8(3) .
F8 C23 C22 115.7(3) .
F8 C23 C18 119.5(2) .
C22 C23 C18 124.8(3) .

loop_
_geom_bond_atom_site_label_1
_geom_bond_atom_site_label_2
_geom_bond_distance
_geom_bond_site_symmetry_2
I1 C11 2.073(2) .
I2 C21 2.071(3) .
F1 C9 1.346(2) .
F2 C10 1.342(3) .
F3 C12 1.347(3) .
F4 C13 1.352(3) .
F5 C19 1.350(3) .
F6 C20 1.364(4) .
F7 C22 1.307(4) .
F8 C23 1.364(3) .
C1 C1 1.505(4) 3_666
C1 C2 1.522(3) .
C1 H3A 0.9700 .
C1 H3B 0.9700 .
C2 N3 1.471(3) .
C2 H2A 0.9700 .
C2 H2B 0.9700 .
N3 C4 1.468(3) .
N3 C14 1.469(3) .
C4 C5 1.513(3) .
C4 H4A 0.9700 .
C4 H4B 0.9700 .
C5 C6 1.491(3) .
C5 H5A 0.9700 .
C5 H5B 0.9700 .
C6 N7 1.466(3) .
C6 H6A 0.9700 .
C6 H6B 0.9700 .
N7 C8 1.330(3) .
N7 H7 0.847(16) .
C8 C13 1.402(3) .
C8 C9 1.405(3) .
C9 C10 1.381(3) .
C10 C11 1.369(3) .
C11 C12 1.366(4) .
C12 C13 1.352(4) .
C14 C15 1.510(3) .
C14 H14A 0.9700 .
C14 H14B 0.9700 .
C15 C16 1.515(3) .
C15 H15A 0.9700 .
C15 H15B 0.9700 .
C16 N17 1.437(3) .
C16 H16A 0.9700 .
C16 H16B 0.9700 .
N17 C18 1.355(3) .
N17 H17 0.884(17) .
C18 C23 1.373(4) .
C18 C19 1.405(3) .
C19 C20 1.358(4) .
C20 C21 1.356(5) .
C21 C22 1.395(5) .
C22 C23 1.368(4) .

loop_
_geom_torsion_atom_site_label_1
_geom_torsion_atom_site_label_2
_geom_torsion_atom_site_label_3
_geom_torsion_atom_site_label_4
_geom_torsion
_geom_torsion_site_symmetry_1
C1 C1 C2 N3 -177.6(3) 3_666
C1 C2 N3 C4 82.3(2) .
C1 C2 N3 C14 -153.19(19) .
C14 N3 C4 C5 80.2(2) .
C2 N3 C4 C5 -154.8(2) .
N3 C4 C5 C6 69.2(3) .
C4 C5 C6 N7 -60.4(3) .
C5 C6 N7 C8 -172.4(2) .
C6 N7 C8 C13 8.4(4) .
C6 N7 C8 C9 -175.8(2) .
N7 C8 C9 F1 4.1(3) .
C13 C8 C9 F1 -179.6(2) .
N7 C8 C9 C10 -174.4(2) .
C13 C8 C9 C10 2.0(3) .
F1 C9 C10 F2 -2.0(3) .
C8 C9 C10 F2 176.4(2) .
F1 C9 C10 C11 -178.4(2) .
C8 C9 C10 C11 0.0(4) .
F2 C10 C11 C12 -177.5(2) .
C9 C10 C11 C12 -1.2(4) .
F2 C10 C11 I1 -4.0(3) .
C9 C10 C11 I1 172.28(17) .
C10 C11 C12 F3 -178.0(2) .
I1 C11 C12 F3 8.7(4) .
C10 C11 C12 C13 0.3(4) .
I1 C11 C12 C13 -173.1(2) .
F3 C12 C13 F4 -1.8(4) .
C11 C12 C13 F4 179.9(3) .
F3 C12 C13 C8 -179.8(3) .
C11 C12 C13 C8 2.0(5) .
N7 C8 C13 C12 173.0(3) .
C9 C8 C13 C12 -3.0(4) .
N7 C8 C13 F4 -5.0(4) .
C9 C8 C13 F4 179.1(2) .
C4 N3 C14 C15 -154.61(19) .
C2 N3 C14 C15 80.5(2) .
N3 C14 C15 C16 173.1(2) .
C14 C15 C16 N17 -168.4(2) .
C15 C16 N17 C18 -70.3(3) .
C16 N17 C18 C23 -26.8(4) .
C16 N17 C18 C19 159.2(2) .
N17 C18 C19 F5 -3.9(4) .
C23 C18 C19 F5 -178.6(2) .
N17 C18 C19 C20 176.8(3) .
C23 C18 C19 C20 2.0(4) .
F5 C19 C20 C21 -179.3(3) .
C18 C19 C20 C21 0.0(5) .
F5 C19 C20 F6 1.9(5) .
C18 C19 C20 F6 -178.8(3) .
C19 C20 C21 C22 -1.4(5) .
F6 C20 C21 C22 177.4(3) .
C19 C20 C21 I2 -179.2(2) .
F6 C20 C21 I2 -0.4(5) .
C20 C21 C22 F7 -179.0(3) .
I2 C21 C22 F7 -1.1(4) .
C20 C21 C22 C23 0.6(4) .
I2 C21 C22 C23 178.5(2) .
F7 C22 C23 F8 0.1(4) .
C21 C22 C23 F8 -179.4(3) .
F7 C22 C23 C18 -178.7(3) .
C21 C22 C23 C18 1.7(4) .
N17 C18 C23 F8 4.1(4) .
C19 C18 C23 F8 178.3(2) .
N17 C18 C23 C22 -177.1(3) .
C19 C18 C23 C22 -2.9(4) .
